data_1569566
loop_
_publ_author_name
'Sun, Jiyu'
'Decato, Daniel A.'
'Bryantsev, Vyacheslav S.'
'John, Eric A.'
'Berryman, Orion B.'

_publ_section_title
;
 The interplay between hydrogen and halogen bonding: substituent effects
 and their role in the hydrogen bond enhanced halogen bond.
;
_journal_issue 33
_journal_name_full 'Chemical science'
_journal_page_first 8924
_journal_page_last 8935
_journal_paper_doi 10.1039/d3sc02348f
_journal_volume 14
_journal_year 2023
_chemical_formula_moiety 'C24 H10 F7 I2 N'
_chemical_formula_sum 'C24 H10 F7 I2 N'
_chemical_formula_weight 699.13
_space_group_crystal_system monoclinic
_space_group_IT_number 15
_space_group_name_Hall '-C 2yc'
_space_group_name_H-M_alt 'C 1 2/c 1'
_atom_sites_solution_hydrogens mixed
_atom_sites_solution_primary dual
_audit_creation_date 2021-01-14
_audit_creation_method
;
Olex2 1.2
(compiled 2018.05.29 svn.r3508 for OlexSys, GUI svn.r5506)
;
_audit_update_record
;
2023-01-30 deposited with the CCDC.	2023-07-20 downloaded from the CCDC.
;
_cell_angle_alpha 90
_cell_angle_beta 94.009(2)
_cell_angle_gamma 90
_cell_formula_units_Z 8
_cell_length_a 7.3702(7)
_cell_length_b 18.1535(18)
_cell_length_c 34.027(3)
_cell_measurement_reflns_used 9993
_cell_measurement_temperature 100
_cell_measurement_theta_max 25.023
_cell_measurement_theta_min 2.545
_cell_volume 4541.5(7)
_computing_cell_refinement 'SAINT V8.38A (BRUKER-AXS, 2016)'
_computing_data_collection 'APEX3 (Bruker-AXS, 2016)'
_computing_data_reduction 'SAINT V8.38A (BRUKER-AXS, 2016)'
_computing_molecular_graphics 'Olex2 (Dolomanov et al., 2009)'
_computing_publication_material 'Olex2 (Dolomanov et al., 2009)'
_computing_structure_refinement 'ShelXL (Sheldrick, 2015)'
_computing_structure_solution 'ShelXT (Sheldrick, 2015)'
_diffrn_ambient_temperature 100
_diffrn_detector 'Bruker Photon-100 area detector'
_diffrn_detector_area_resol_mean 10.5
_diffrn_detector_type 'CMOS area detector'
_diffrn_measured_fraction_theta_full 0.998
_diffrn_measured_fraction_theta_max 0.998
_diffrn_measurement_device 'Fixed Chi Three-Circle Diffractometer'
_diffrn_measurement_device_type 'Bruker D8 VENTURE Duo'
_diffrn_measurement_method '\w and \f scans'
_diffrn_radiation_monochromator 'TRIUMPH graphite'
_diffrn_radiation_probe x-ray
_diffrn_radiation_type MoK\a
_diffrn_radiation_wavelength 0.71073
_diffrn_reflns_av_R_equivalents 0.0621
_diffrn_reflns_av_unetI/netI 0.0319
_diffrn_reflns_Laue_measured_fraction_full 0.998
_diffrn_reflns_Laue_measured_fraction_max 0.998
_diffrn_reflns_limit_h_max 8
_diffrn_reflns_limit_h_min -8
_diffrn_reflns_limit_k_max 21
_diffrn_reflns_limit_k_min -21
_diffrn_reflns_limit_l_max 40
_diffrn_reflns_limit_l_min -40
_diffrn_reflns_number 47545
_diffrn_reflns_point_group_measured_fraction_full 0.998
_diffrn_reflns_point_group_measured_fraction_max 0.998
_diffrn_reflns_theta_full 25.099
_diffrn_reflns_theta_max 25.099
_diffrn_reflns_theta_min 2.545
_diffrn_source 'sealed tube'
_diffrn_source_type fine-focus
_diffrn_standards_number 0
_exptl_absorpt_coefficient_mu 2.840
_exptl_absorpt_correction_T_max 0.7452
_exptl_absorpt_correction_T_min 0.6547
_exptl_absorpt_correction_type multi-scan
_exptl_absorpt_process_details
'SADABS-2016/2 (Bruker,2016/2) was used for absorption correction. wR2(int) was 0.0666 before and 0.0559 after correction. The Ratio of minimum to maximum transmission is 0.8786. The \l/2 correction factor is Not present.'
_exptl_crystal_colour yellow
_exptl_crystal_density_diffrn 2.045
_exptl_crystal_description plate
_exptl_crystal_F_000 2640
_exptl_crystal_size_max 0.19
_exptl_crystal_size_mid 0.05
_exptl_crystal_size_min 0.01
_refine_diff_density_max 0.719
_refine_diff_density_min -0.637
_refine_diff_density_rms 0.121
_refine_ls_extinction_method none
_refine_ls_goodness_of_fit_ref 1.183
_refine_ls_hydrogen_treatment mixed
_refine_ls_matrix_type full
_refine_ls_number_parameters 315
_refine_ls_number_reflns 4043
_refine_ls_number_restraints 2
_refine_ls_restrained_S_all 1.183
_refine_ls_R_factor_all 0.0556
_refine_ls_R_factor_gt 0.0404
_refine_ls_shift/su_max 0.002
_refine_ls_shift/su_mean 0.000
_refine_ls_structure_factor_coef Fsqd
_refine_ls_weighting_details 'w=1/[\s^2^(Fo^2^)+(0.0089P)^2^+41.5815P] where P=(Fo^2^+2Fc^2^)/3'
_refine_ls_weighting_scheme calc
_refine_ls_wR_factor_gt 0.0634
_refine_ls_wR_factor_ref 0.0667
_reflns_Friedel_coverage 0.000
_reflns_number_gt 3412
_reflns_number_total 4043
_reflns_threshold_expression 'I > 2\s(I)'
_cod_data_source_file d3sc02348f2.cif
_cod_data_source_block umt_ob227
_cod_depositor_comments
;
The following automatic conversions were performed:

data item '_diffrn_radiation_probe' value 'X-ray' was changed to
'x-ray' in accordance with the
/home/data/users/saulius/crontab/automatic-downloads/rss-feeds/RSC/lib/dictionaries/cif_core.dic
dictionary named 'cif_core.dic' version 2.4.2 last updated on
2011-04-26.

Automatic conversion script
Id: cif_fix_values 8170 2020-07-09 18:12:32Z antanas 

 Adding full bibliography for 1569562--1569572.cif.
;
_cod_original_cell_volume 4541.5(8)
_cod_database_code 1569566
_shelx_shelxl_version_number 2018/3
_shelx_space_group_comment
;
The symmetry employed for this shelxl refinement is uniquely defined
by the following loop, which should always be used as a source of
symmetry information in preference to the above space-group names.
They are only intended as comments.
;
_shelx_estimated_absorpt_t_max 0.972
_shelx_estimated_absorpt_t_min 0.614
_olex2_refinement_description
;
1. Fixed Uiso
 At 1.2 times of:
  All C(H) groups
2. Restrained distances
 N1-H1A = N1-H1B
 0.87 with sigma of 0.02
3.a Aromatic/amide H refined with riding coordinates:
 C2(H2), C3(H3), C5(H5), C11(H11), C13(H13), C19(H19), C20(H20), C22(H22)
;
_olex2_submission_special_instructions 'No special instructions were received'

loop_
_space_group_symop_operation_xyz
'x, y, z'
'-x, y, -z+1/2'
'x+1/2, y+1/2, z'
'-x+1/2, y+1/2, -z+1/2'
'-x, -y, -z'
'x, -y, z-1/2'
'-x+1/2, -y+1/2, -z'
'x+1/2, -y+1/2, z-1/2'

loop_
_atom_site_label
_atom_site_type_symbol
_atom_site_fract_x
_atom_site_fract_y
_atom_site_fract_z
_atom_site_U_iso_or_equiv
_atom_site_adp_type
_atom_site_occupancy
_atom_site_site_symmetry_order
_atom_site_calc_flag
_atom_site_refinement_flags_posn
_atom_site_refinement_flags_adp
_atom_site_refinement_flags_occupancy
_atom_site_disorder_assembly
_atom_site_disorder_group
I1 I 0.49328(5) 0.53996(2) 0.66979(2) 0.02359(10) Uani 1 1 d . . . . .
I2 I -0.01085(5) 0.27593(2) 0.91341(2) 0.02803(11) Uani 1 1 d . . . . .
F1 F 0.2404(5) 0.11149(16) 0.75519(9) 0.0402(9) Uani 1 1 d . . . . .
F2 F 0.5570(5) 0.27638(16) 0.52087(8) 0.0321(8) Uani 1 1 d . . . . .
F3 F 0.4136(5) 0.36337(18) 0.48930(9) 0.0399(9) Uani 1 1 d . . . . .
F4 F 0.7055(5) 0.36513(19) 0.49658(10) 0.0444(10) Uani 1 1 d . . . . .
F5 F -0.0216(9) 0.6499(2) 0.86498(15) 0.0932(19) Uani 1 1 d . . . . .
F6 F 0.0882(7) 0.6541(2) 0.9239(2) 0.116(2) Uani 1 1 d . . . . .
F7 F -0.1886(6) 0.6511(2) 0.91182(15) 0.0730(14) Uani 1 1 d . . . . .
N1 N 0.2544(7) 0.4146(2) 0.74587(14) 0.0226(10) Uani 1 1 d D . . . .
H1A H 0.289(6) 0.436(2) 0.7255(10) 0.013(14) Uiso 1 1 d D . . . .
H1B H 0.225(9) 0.437(3) 0.7666(12) 0.06(2) Uiso 1 1 d D . . . .
C1 C 0.5110(7) 0.4761(3) 0.61906(14) 0.0165(11) Uani 1 1 d . . . . .
C2 C 0.5626(7) 0.5093(3) 0.58511(14) 0.0182(11) Uani 1 1 d . . . . .
H2 H 0.586741 0.560683 0.584858 0.022 Uiso 1 1 calc R . . . .
C3 C 0.5792(7) 0.4681(3) 0.55164(15) 0.0186(11) Uani 1 1 d . . . . .
H3 H 0.613860 0.491020 0.528223 0.022 Uiso 1 1 calc R . . . .
C4 C 0.5449(7) 0.3924(3) 0.55210(14) 0.0160(11) Uani 1 1 d . . . . .
C5 C 0.4943(6) 0.3581(3) 0.58605(14) 0.0157(11) Uani 1 1 d . . . . .
H5 H 0.472129 0.306549 0.586130 0.019 Uiso 1 1 calc R . . . .
C6 C 0.4757(6) 0.3999(3) 0.62052(14) 0.0144(11) Uani 1 1 d . . . . .
C7 C 0.4172(6) 0.3637(3) 0.65474(14) 0.0142(11) Uani 1 1 d . . . . .
C8 C 0.3679(7) 0.3310(3) 0.68239(14) 0.0159(11) Uani 1 1 d . . . . .
C9 C 0.3057(7) 0.2955(3) 0.71678(14) 0.0172(11) Uani 1 1 d . . . . .
C10 C 0.2516(7) 0.3393(3) 0.74817(14) 0.0160(11) Uani 1 1 d . . . . .
C11 C 0.3002(7) 0.2185(3) 0.71923(15) 0.0208(12) Uani 1 1 d . . . . .
H11 H 0.334086 0.188821 0.697949 0.025 Uiso 1 1 calc R . . . .
C12 C 0.2451(8) 0.1870(3) 0.75289(16) 0.0236(12) Uani 1 1 d . . . . .
C13 C 0.1921(7) 0.2273(3) 0.78429(15) 0.0219(12) Uani 1 1 d . . . . .
H13 H 0.154987 0.203319 0.807211 0.026 Uiso 1 1 calc R . . . .
C14 C 0.1937(7) 0.3038(3) 0.78195(14) 0.0167(11) Uani 1 1 d . . . . .
C15 C 0.1352(7) 0.3470(3) 0.81390(14) 0.0181(11) Uani 1 1 d . . . . .
C16 C 0.0848(6) 0.3826(3) 0.84061(15) 0.0154(11) Uani 1 1 d . . . . .
C17 C 0.0264(7) 0.4240(3) 0.87315(14) 0.0173(11) Uani 1 1 d . . . . .
C18 C -0.0160(7) 0.3898(3) 0.90845(15) 0.0174(11) Uani 1 1 d . . . . .
C19 C -0.0652(7) 0.4319(3) 0.94023(15) 0.0228(12) Uani 1 1 d . . . . .
H19 H -0.093795 0.408275 0.963930 0.027 Uiso 1 1 calc R . . . .
C20 C -0.0726(7) 0.5076(3) 0.93757(17) 0.0263(13) Uani 1 1 d . . . . .
H20 H -0.104882 0.536237 0.959395 0.032 Uiso 1 1 calc R . . . .
C21 C -0.0327(7) 0.5416(3) 0.90273(17) 0.0244(12) Uani 1 1 d . . . . .
C22 C 0.0163(7) 0.5008(3) 0.87085(16) 0.0211(12) Uani 1 1 d . . . . .
H22 H 0.043164 0.525093 0.847220 0.025 Uiso 1 1 calc R . . . .
C23 C 0.5553(8) 0.3490(3) 0.51520(15) 0.0239(13) Uani 1 1 d . . . . .
C24 C -0.0367(9) 0.6232(3) 0.8997(2) 0.0364(16) Uani 1 1 d . . . . .

loop_
_atom_site_aniso_label
_atom_site_aniso_U_11
_atom_site_aniso_U_22
_atom_site_aniso_U_33
_atom_site_aniso_U_23
_atom_site_aniso_U_13
_atom_site_aniso_U_12
I1 0.0345(2) 0.01852(17) 0.01768(18) -0.00538(15) 0.00107(15) 0.00120(16)
I2 0.0326(2) 0.02268(19) 0.0289(2) 0.00730(16) 0.00279(16) 0.00263(17)
F1 0.077(3) 0.0183(16) 0.0275(19) -0.0015(14) 0.0210(18) -0.0095(17)
F2 0.060(2) 0.0193(16) 0.0175(16) -0.0021(13) 0.0087(15) 0.0043(16)
F3 0.063(3) 0.0348(19) 0.0196(18) -0.0072(15) -0.0125(17) 0.0125(18)
F4 0.060(3) 0.045(2) 0.032(2) -0.0099(17) 0.0328(18) -0.0099(19)
F5 0.184(6) 0.023(2) 0.082(4) 0.007(2) 0.071(4) 0.002(3)
F6 0.100(4) 0.030(2) 0.205(7) -0.024(3) -0.084(4) -0.007(3)
F7 0.080(3) 0.039(2) 0.105(4) 0.003(2) 0.037(3) 0.032(2)
N1 0.033(3) 0.021(2) 0.015(3) -0.002(2) 0.011(2) -0.002(2)
C1 0.016(3) 0.017(3) 0.017(3) -0.001(2) 0.001(2) 0.003(2)
C2 0.012(3) 0.021(3) 0.021(3) 0.001(2) -0.003(2) -0.002(2)
C3 0.019(3) 0.021(3) 0.017(3) 0.005(2) 0.002(2) 0.000(2)
C4 0.011(3) 0.021(3) 0.016(3) 0.001(2) 0.003(2) 0.003(2)
C5 0.009(3) 0.018(3) 0.020(3) 0.001(2) -0.002(2) 0.006(2)
C6 0.011(3) 0.019(3) 0.012(3) 0.003(2) 0.002(2) 0.002(2)
C7 0.011(3) 0.019(3) 0.013(3) -0.004(2) -0.004(2) 0.002(2)
C8 0.012(3) 0.020(3) 0.016(3) -0.004(2) 0.001(2) 0.004(2)
C9 0.013(3) 0.025(3) 0.014(3) -0.002(2) 0.003(2) -0.001(2)
C10 0.012(3) 0.019(3) 0.016(3) -0.001(2) 0.000(2) 0.001(2)
C11 0.024(3) 0.020(3) 0.018(3) -0.005(2) 0.005(2) -0.001(2)
C12 0.032(3) 0.017(3) 0.022(3) 0.001(2) 0.005(2) -0.008(3)
C13 0.026(3) 0.025(3) 0.015(3) -0.002(2) 0.005(2) -0.006(3)
C14 0.014(3) 0.024(3) 0.013(3) -0.004(2) 0.003(2) -0.002(2)
C15 0.017(3) 0.024(3) 0.013(3) -0.001(2) 0.002(2) -0.004(2)
C16 0.007(3) 0.019(3) 0.019(3) 0.003(2) -0.004(2) 0.000(2)
C17 0.014(3) 0.024(3) 0.014(3) -0.002(2) 0.003(2) -0.001(2)
C18 0.015(3) 0.019(3) 0.019(3) 0.001(2) 0.002(2) -0.003(2)
C19 0.015(3) 0.036(3) 0.017(3) 0.002(2) 0.002(2) 0.001(2)
C20 0.018(3) 0.030(3) 0.031(3) -0.010(3) 0.004(2) 0.005(2)
C21 0.013(3) 0.025(3) 0.036(3) -0.005(3) 0.002(2) 0.000(2)
C22 0.017(3) 0.022(3) 0.025(3) 0.004(2) 0.003(2) -0.001(2)
C23 0.031(3) 0.028(3) 0.013(3) 0.000(2) 0.005(2) -0.004(3)
C24 0.034(4) 0.022(3) 0.053(4) -0.020(3) -0.005(3) 0.000(3)

loop_
_atom_type_symbol
_atom_type_description
_atom_type_scat_dispersion_real
_atom_type_scat_dispersion_imag
_atom_type_scat_source
C C 0.0033 0.0016 'International Tables Vol C Tables 4.2.6.8 and 6.1.1.4'
H H 0.0000 0.0000 'International Tables Vol C Tables 4.2.6.8 and 6.1.1.4'
F F 0.0171 0.0103 'International Tables Vol C Tables 4.2.6.8 and 6.1.1.4'
I I -0.4742 1.8119 'International Tables Vol C Tables 4.2.6.8 and 6.1.1.4'
N N 0.0061 0.0033 'International Tables Vol C Tables 4.2.6.8 and 6.1.1.4'

loop_
_geom_angle_atom_site_label_1
_geom_angle_atom_site_label_2
_geom_angle_atom_site_label_3
_geom_angle
_geom_angle_site_symmetry_1
_geom_angle_site_symmetry_3
_geom_angle_publ_flag
C2 C1 I1 119.1(4) . . ?
C2 C1 C6 121.4(5) . . ?
C6 C1 I1 119.5(4) . . ?
C3 C2 C1 120.1(5) . . ?
C2 C3 C4 120.0(5) . . ?
C3 C4 C23 119.4(5) . . ?
C5 C4 C3 120.7(5) . . ?
C5 C4 C23 119.9(5) . . ?
C4 C5 C6 119.9(5) . . ?
C1 C6 C5 118.0(4) . . ?
C1 C6 C7 123.2(4) . . ?
C5 C6 C7 118.8(4) . . ?
C8 C7 C6 177.4(5) . . ?
C7 C8 C9 176.7(5) . . ?
C10 C9 C8 119.0(4) . . ?
C11 C9 C8 120.5(4) . . ?
C11 C9 C10 120.4(5) . . ?
N1 C10 C9 120.9(5) . . ?
N1 C10 C14 120.6(5) . . ?
C14 C10 C9 118.5(4) . . ?
C12 C11 C9 118.6(5) . . ?
F1 C12 C13 118.5(5) . . ?
C11 C12 F1 118.4(5) . . ?
C11 C12 C13 123.1(5) . . ?
C12 C13 C14 118.9(5) . . ?
C10 C14 C15 119.6(5) . . ?
C13 C14 C10 120.5(5) . . ?
C13 C14 C15 119.9(5) . . ?
C16 C15 C14 179.3(6) . . ?
C15 C16 C17 178.7(5) . . ?
C18 C17 C16 121.7(5) . . ?
C22 C17 C16 119.9(5) . . ?
C22 C17 C18 118.3(5) . . ?
C17 C18 I2 120.4(4) . . ?
C19 C18 I2 119.2(4) . . ?
C19 C18 C17 120.4(5) . . ?
C20 C19 C18 120.5(5) . . ?
C19 C20 C21 119.4(5) . . ?
C20 C21 C24 119.9(5) . . ?
C22 C21 C20 121.0(5) . . ?
C22 C21 C24 119.1(5) . . ?
C21 C22 C17 120.4(5) . . ?
F2 C23 F3 106.6(4) . . ?
F2 C23 F4 106.5(4) . . ?
F2 C23 C4 113.7(4) . . ?
F3 C23 F4 106.0(4) . . ?
F3 C23 C4 111.5(4) . . ?
F4 C23 C4 112.0(4) . . ?
F5 C24 F6 108.1(6) . . ?
F5 C24 F7 105.7(6) . . ?
F5 C24 C21 115.8(5) . . ?
F6 C24 F7 102.3(5) . . ?
F6 C24 C21 111.9(5) . . ?
F7 C24 C21 112.0(5) . . ?

loop_
_geom_bond_atom_site_label_1
_geom_bond_atom_site_label_2
_geom_bond_distance
_geom_bond_site_symmetry_2
_geom_bond_publ_flag
I1 C1 2.091(5) . ?
I2 C18 2.074(5) . ?
F1 C12 1.374(6) . ?
F2 C23 1.332(6) . ?
F3 C23 1.344(6) . ?
F4 C23 1.346(6) . ?
F5 C24 1.291(8) . ?
F6 C24 1.317(7) . ?
F7 C24 1.320(7) . ?
N1 C10 1.368(6) . ?
C1 C2 1.380(7) . ?
C1 C6 1.408(7) . ?
C2 C3 1.376(7) . ?
C3 C4 1.397(7) . ?
C4 C5 1.386(7) . ?
C4 C23 1.488(7) . ?
C5 C6 1.412(7) . ?
C6 C7 1.430(7) . ?
C7 C8 1.191(7) . ?
C8 C9 1.439(7) . ?
C9 C10 1.412(7) . ?
C9 C11 1.401(7) . ?
C10 C14 1.410(7) . ?
C11 C12 1.367(7) . ?
C12 C13 1.374(7) . ?
C13 C14 1.391(7) . ?
C14 C15 1.430(7) . ?
C15 C16 1.196(7) . ?
C16 C17 1.429(7) . ?
C17 C18 1.407(7) . ?
C17 C22 1.398(7) . ?
C18 C19 1.393(7) . ?
C19 C20 1.378(8) . ?
C20 C21 1.386(8) . ?
C21 C22 1.382(7) . ?
C21 C24 1.484(8) . ?
